data_1577431
loop_
_publ_author_name
'Schiele, Stefanie'
'Paschke, Ann-Sophie K.'
'Romiti, Giorgia'
'Morandi, Bill'

_publ_section_title
;
 Direct access to 2-imidazolines from unactivated alkenes
;
_journal_name_full 'Chemical Science'
_journal_paper_doi 10.1039/D6SC03337G
_journal_year 2026
_chemical_formula_moiety 'C7 H7 O3 S, C6 H11 N2'
_chemical_formula_sum 'C13 H18 N2 O3 S'
_chemical_formula_weight 282.35
_chemical_name_systematic '2,5,6,7-Tetrahydro-3H-pyrrolo[1,2-a]imidazole (TsOH salt)'
_space_group_crystal_system monoclinic
_space_group_IT_number 14
_space_group_name_Hall '-P 2yn'
_space_group_name_H-M_alt 'P 1 21/n 1'
_atom_sites_solution_hydrogens mixed
_atom_sites_solution_primary dual
_audit_creation_date 2025-11-10
_audit_creation_method
;
Olex2 1.5
(compiled 2025.07.13 svn.rb7424aed for OlexSys, GUI svn.r7314)
;
_audit_update_record
;
2026-02-05 deposited with the CCDC.	2026-06-09 downloaded from the CCDC.
;
_cell_angle_alpha 90
_cell_angle_beta 107.7550(10)
_cell_angle_gamma 90
_cell_formula_units_Z 4
_cell_length_a 7.73180(10)
_cell_length_b 20.8161(2)
_cell_length_c 8.62370(10)
_cell_measurement_reflns_used 13211
_cell_measurement_temperature 100.0(1)
_cell_measurement_theta_max 73.8530
_cell_measurement_theta_min 4.2310
_cell_volume 1321.84(3)
_computing_cell_refinement 'CrysAlisPro 1.171.43.144a (Rigaku OD, 2024)'
_computing_data_collection 'CrysAlisPro system (CCD 44.119a 64-bit (release 12-08-2025))'
_computing_data_reduction 'CrysAlisPro 1.171.43.144a (Rigaku OD, 2024)'
_computing_molecular_graphics 'Olex2 1.5 (Dolomanov et al., 2009)'
_computing_publication_material 'Olex2 1.5 (Dolomanov et al., 2009)'
_computing_structure_refinement 'SHELXL 2019/3 (Sheldrick, 2015)'
_computing_structure_solution 'SHELXT 2018/2 (Sheldrick, 2018)'
_diffrn_ambient_environment N~2~
_diffrn_ambient_temperature 100.0(1)
_diffrn_detector 'Hybrid Pixel Array Detector'
_diffrn_detector_area_resol_mean 10.0000
_diffrn_detector_type 'HyPix-Arc 150'
_diffrn_measured_fraction_theta_full 0.994
_diffrn_measured_fraction_theta_max 0.967
_diffrn_measurement_details
;
List of Runs (angles in degrees, time in seconds):

  # Type    Start    End  Width  t~exp~   \w     \q     \k     \f   Frames
#--------------------------------------------------------------------------
  1  \w     36.00  90.00   0.50    0.05    --   70.80-125.00 150.00  108
  2  \w     22.00  47.00   0.50    0.05    --   67.97-125.00  30.00   50
  3  \w     26.00  77.00   0.50    0.05    --   70.80-125.00 -30.00  102
  4  \w     44.00  79.00   0.50    0.07    --   77.82-125.00   0.00   70
  5  \w     71.00  97.00   0.50    0.07    --   77.82-125.00  60.00   52
  6  \w     73.00  98.00   0.50    0.07    --   77.82-125.00  30.00   50
  7  \w     25.00  50.00   0.50    0.05    --   70.80-125.00 -90.00   50
  8  \w     21.00  46.00   0.50    0.05    --   67.97-125.00-150.00   50
  9  \w     34.00  63.00   0.50    0.07    --   77.82-125.00-180.00   58
 10  \w     70.00  97.00   0.50    0.07    --   77.82-125.00-180.00   54
 11  \w     73.00  98.00   0.50    0.07    --   77.82-125.00-150.00   50
 12  \w     45.00  70.00   0.50    0.07    --   77.82-125.00-150.00   50
 13  \w     73.00  98.00   0.50    0.07    --   77.82-125.00-120.00   50
 14  \w     43.00  68.00   0.50    0.07    --   77.82-125.00-120.00   50
 15  \w     62.00  98.00   0.50    0.07    --   77.82-125.00 -30.00   72
 16  \w     59.00  85.00   0.50    0.05    --   67.97-124.00  54.00   52
 17  \w     31.00  98.00   0.50    0.07    --   77.82-124.00  54.00  134
 18  \w     39.00  65.00   0.50    0.07    --   77.82-125.00 120.00   52
 19  \w     73.00  98.00   0.50    0.07    --   77.82-125.00 120.00   50
 20  \w     38.00  81.00   0.50    0.07    --   77.82 -95.00  60.00   86
 21  \w     44.00  69.00   0.50    0.05    --   70.80-124.00  54.00   50
 22  \w     21.00  46.00   0.50    0.05    --   67.97-124.00  54.00   50
 23  \w     50.00  76.00   0.50    0.07    --   77.82 -95.00 120.00   52
 24  \w     46.00  72.00   0.50    0.05    --   67.97 -95.00-150.00   52
 25  \w     52.00  77.00   0.50    0.07    --   77.82 -95.00-180.00   50
 26  \w   -122.00 -97.00   0.50    0.07    --  -75.17 -36.00 155.98   50
 27  \w   -112.00 -87.00   0.50    0.05    --  -70.00 -66.00 152.57   50
 28  \w   -112.00 -87.00   0.50    0.05    --  -70.00 -66.00 113.16   50
 29  \w   -117.00 -92.00   0.50    0.07    --  -75.17 -67.00  82.54   50
 30  \w   -112.00 -87.00   0.50    0.05    --  -70.00 -67.00  79.70   50
 31  \w   -115.00 -90.00   0.50    0.05    --  -70.00 -56.00 166.01   50
 32  \w   -115.00 -90.00   0.50    0.05    --  -70.00 -56.00  23.28   50
 33  \w   -121.00 -96.00   0.50    0.07    --  -75.17 -56.00  88.99   50
 34  \w   -108.00 -83.00   0.50    0.05    --  -70.00 -63.00 -32.78   50
 35  \w   -119.00 -94.00   0.50    0.07    --  -75.17 -56.00 -89.62   50
 36  \w   -115.00 -89.00   0.50    0.05    --  -70.00 -56.00-148.37   52
 37  \w   -121.00 -95.00   0.50    0.07    --  -75.17 -55.00-167.40   52
 38  \w   -112.00 -86.00   0.50    0.05    --  -70.00 -67.00-103.16   52
 39  \w   -118.00 -93.00   0.50    0.05    --  -74.00 -62.00 -46.79   50
 40  \w   -121.00 -96.00   0.50    0.07    --  -75.17 -54.00 -43.22   50
 41  \w   -107.00 -82.00   0.50    0.05    --  -62.00 -54.00 -80.18   50
 42  \w   -106.00 -80.00   0.50    0.05    --  -62.00 -54.00 -27.94   52
 43  \w   -117.00 -92.00   0.50    0.07    --  -75.17 -55.00 119.45   50
 44  \w   -120.00 -95.00   0.50    0.07    --  -75.17 -55.00 130.23   50
 45  \w   -120.00 -95.00   0.50    0.05    --  -72.64 -50.00 166.07   50
 46  \w   -121.00 -96.00   0.50    0.07    --  -75.17 -55.00 160.58   50
 47  \w   -120.00 -95.00   0.50    0.05    --  -72.64 -50.00  49.27   50
 48  \w   -121.00 -96.00   0.50    0.07    --  -75.17 -49.00  18.74   50
 49  \w   -120.00 -95.00   0.50    0.05    --  -72.64 -50.00 -82.34   50
 50  \w   -119.00 -94.00   0.50    0.05    --  -72.64 -51.00-155.43   50
 51  \w   -120.00 -95.00   0.50    0.05    --  -72.64 -50.00-133.36   50
 52  \w   -121.00 -96.00   0.50    0.05    --  -72.64 -41.00 -44.40   50
 53  \w   -122.00 -97.00   0.50    0.07    --  -75.17 -39.00 -90.93   50
 54  \w   -121.00 -96.00   0.50    0.05    --  -72.64 -42.00 -31.17   50
 55  \w   -120.00 -95.00   0.50    0.05    --  -72.64 -39.00  18.00   50
 56  \w   -117.00 -92.00   0.50    0.05    --  -70.00 -48.00 126.71   50
 57  \w   -123.00 -98.00   0.50    0.07    --  -75.17 -37.00  94.21   50
 58  \w   -122.00 -97.00   0.50    0.05    --  -72.64 -40.00  82.28   50
 59  \w   -123.00 -97.00   0.50    0.07    --  -75.17 -37.00-132.72   52
 60  \w   -123.00 -98.00   0.50    0.07    --  -75.17 -38.00-155.11   50
 61  \w    -62.00 -21.00   0.50    0.05    --  -66.23 125.00 -90.00   82
 62  \w    -94.00 -41.00   0.50    0.07    --  -75.17 122.00-148.64  106
 63  \w    -88.00 -26.00   0.50    0.05    --  -69.37 125.00  30.00  124
 64  \w    -48.00 -23.00   0.50    0.05    --  -66.23 124.00 133.00   50
 65  \w    -72.00 -27.00   0.50    0.05    --  -69.37 124.00 133.00   90
 66  \w    -91.00 -65.00   0.50    0.07    --  -75.17 122.00 161.29   52
 67  \w    -68.00 -41.00   0.50    0.05    --  -72.64  91.00 149.89   54
 68  \w    -87.00 -53.00   0.50    0.07    --  -75.17 110.00 -73.97   68
 69  \w    -87.00 -62.00   0.50    0.07    --  -75.17 119.00-141.20   50
 70  \w    -53.00 -28.00   0.50    0.07    --  -75.17 119.00-141.20   50
;
_diffrn_measurement_device 'four-circle diffractometer'
_diffrn_measurement_device_type 'XtaLAB Synergy R, HyPix-Arc 150'
_diffrn_measurement_method '\w scans'
_diffrn_orient_matrix_type 'CrysAlisPro convention (1999,Acta A55,543-557)'
_diffrn_orient_matrix_UB_11 -0.1850698000
_diffrn_orient_matrix_UB_12 0.0049181000
_diffrn_orient_matrix_UB_13 -0.1331718000
_diffrn_orient_matrix_UB_21 -0.0201802000
_diffrn_orient_matrix_UB_22 -0.0736206000
_diffrn_orient_matrix_UB_23 0.0019713000
_diffrn_orient_matrix_UB_31 -0.0955573000
_diffrn_orient_matrix_UB_32 0.0060699000
_diffrn_orient_matrix_UB_33 0.1319975000
_diffrn_radiation_monochromator mirror
_diffrn_radiation_probe x-ray
_diffrn_radiation_type 'Cu K\a'
_diffrn_radiation_wavelength 1.54184
_diffrn_reflns_av_R_equivalents 0.0233
_diffrn_reflns_av_unetI/netI 0.0126
_diffrn_reflns_Laue_measured_fraction_full 0.994
_diffrn_reflns_Laue_measured_fraction_max 0.967
_diffrn_reflns_limit_h_max 9
_diffrn_reflns_limit_h_min -9
_diffrn_reflns_limit_k_max 25
_diffrn_reflns_limit_k_min -25
_diffrn_reflns_limit_l_max 10
_diffrn_reflns_limit_l_min -9
_diffrn_reflns_number 22968
_diffrn_reflns_point_group_measured_fraction_full 0.994
_diffrn_reflns_point_group_measured_fraction_max 0.967
_diffrn_reflns_theta_full 67.684
_diffrn_reflns_theta_max 74.446
_diffrn_reflns_theta_min 4.248
_diffrn_source 'Rotating-anode X-ray tube'
_diffrn_source_type 'PhotonJet R (Cu) X-ray Source'
_exptl_absorpt_coefficient_mu 2.242
_exptl_absorpt_correction_T_max 1.000
_exptl_absorpt_correction_T_min 0.678
_exptl_absorpt_correction_type gaussian
_exptl_absorpt_process_details
;
CrysAlisPro 1.171.43.144a (Rigaku Oxford Diffraction, 2024)
Numerical absorption correction based on gaussian integration over
a multifaceted crystal model
Empirical absorption correction using spherical harmonics,
implemented in SCALE3 ABSPACK scaling algorithm.
;
_exptl_crystal_colour 'clear colourless'
_exptl_crystal_colour_lustre clear
_exptl_crystal_colour_primary colourless
_exptl_crystal_density_diffrn 1.419
_exptl_crystal_description block
_exptl_crystal_F_000 600
_exptl_crystal_recrystallization_method 'Re-crystallisation from solvent: DCM, methanol'
_exptl_crystal_size_max 0.154
_exptl_crystal_size_mid 0.149
_exptl_crystal_size_min 0.047
_refine_diff_density_max 0.244
_refine_diff_density_min -0.401
_refine_diff_density_rms 0.048
_refine_ls_extinction_method none
_refine_ls_goodness_of_fit_ref 1.074
_refine_ls_hydrogen_treatment mixed
_refine_ls_matrix_type full
_refine_ls_number_parameters 176
_refine_ls_number_reflns 2608
_refine_ls_number_restraints 1
_refine_ls_restrained_S_all 1.074
_refine_ls_R_factor_all 0.0323
_refine_ls_R_factor_gt 0.0302
_refine_ls_shift/su_max 0.001
_refine_ls_shift/su_mean 0.000
_refine_ls_structure_factor_coef Fsqd
_refine_ls_weighting_details 'w=1/[\s^2^(Fo^2^)+(0.0453P)^2^+0.4723P] where P=(Fo^2^+2Fc^2^)/3'
_refine_ls_weighting_scheme calc
_refine_ls_wR_factor_gt 0.0827
_refine_ls_wR_factor_ref 0.0841
_reflns_Friedel_coverage 0.000
_reflns_number_gt 2433
_reflns_number_total 2608
_reflns_threshold_expression 'I > 2\s(I)'
_cod_data_source_file d6sc03337g2.cif
_cod_data_source_block bm091125_1_1
_cod_database_code 1577431
_shelx_shelxl_version_number 2019/3
_chemical_oxdiff_formula C13H18N2O3S
_shelx_space_group_comment
;
The symmetry employed for this shelxl refinement is uniquely defined
by the following loop, which should always be used as a source of
symmetry information in preference to the above space-group names.
They are only intended as comments.
;
_shelx_estimated_absorpt_t_max 0.896
_shelx_estimated_absorpt_t_min 0.730
_olex2_refinement_description
;
1. Fixed Uiso
 At 1.2 times of:
  All C(H) groups, All C(H,H) groups, All N(H) groups
 At 1.5 times of:
  All C(H,H,H) groups
2. Restrained distances
 N1-H1
 0.93 with sigma of 0.02
3.a Secondary CH2 refined with riding coordinates:
 C1(H1A,H1B), C2(H2A,H2B), C3(H3A,H3B), C4(H4A,H4B), C5(H5A,H5B)
3.b Aromatic/amide H refined with riding coordinates:
 C8(H8), C9(H9), C12(H12), C13(H13)
3.c Idealised Me refined as rotating group:
 C11(H11A,H11B,H11C)
;
_olex2_date_sample_data_collection 2025-11-07
_olex2_date_sample_submission 2025-11-06
_olex2_submission_original_sample_id bm091125_1_1
_olex2_submission_special_instructions 'No special instructions were received'
_oxdiff_exptl_absorpt_empirical_details
;
Empirical correction (ABSPACK) includes:
- Absorption correction using spherical harmonics
- Frame scaling
- Detector area scaling
;
_oxdiff_exptl_absorpt_empirical_full_max 1.240
_oxdiff_exptl_absorpt_empirical_full_min 0.868

loop_
_space_group_symop_operation_xyz
'x, y, z'
'-x+1/2, y+1/2, -z+1/2'
'-x, -y, -z'
'x-1/2, -y-1/2, z-1/2'

loop_
_atom_site_label
_atom_site_type_symbol
_atom_site_fract_x
_atom_site_fract_y
_atom_site_fract_z
_atom_site_U_iso_or_equiv
_atom_site_adp_type
_atom_site_occupancy
_atom_site_site_symmetry_order
_atom_site_calc_flag
_atom_site_refinement_flags_posn
_atom_site_refinement_flags_adp
_atom_site_refinement_flags_occupancy
_atom_site_disorder_assembly
_atom_site_disorder_group
S1 S 0.24699(4) 0.61954(2) 0.35123(4) 0.01972(11) Uani 1 1 d . . . . .
O1 O 0.15894(14) 0.68180(5) 0.32334(12) 0.0309(2) Uani 1 1 d . . . . .
O2 O 0.11637(13) 0.56680(4) 0.32604(12) 0.0263(2) Uani 1 1 d . . . . .
O3 O 0.37781(14) 0.61028(5) 0.26378(12) 0.0327(3) Uani 1 1 d . . . . .
C7 C 0.37215(18) 0.61646(6) 0.56142(16) 0.0192(3) Uani 1 1 d . . . . .
C8 C 0.41384(18) 0.55732(6) 0.63932(16) 0.0237(3) Uani 1 1 d . . . . .
H8 H 0.369582 0.518814 0.581760 0.028 Uiso 1 1 calc R U . . .
C9 C 0.52022(19) 0.55469(7) 0.80131(16) 0.0247(3) Uani 1 1 d . . . . .
H9 H 0.548500 0.514138 0.853446 0.030 Uiso 1 1 calc R U . . .
C10 C 0.58623(18) 0.61054(6) 0.88873(16) 0.0219(3) Uani 1 1 d . . . . .
C11 C 0.6933(2) 0.60805(7) 1.06703(17) 0.0288(3) Uani 1 1 d . . . . .
H11A H 0.611714 0.615411 1.132690 0.043 Uiso 1 1 calc R U . . .
H11B H 0.787366 0.641369 1.091181 0.043 Uiso 1 1 calc R U . . .
H11C H 0.750549 0.565762 1.093046 0.043 Uiso 1 1 calc R U . . .
C12 C 0.54563(18) 0.66938(6) 0.80825(16) 0.0234(3) Uani 1 1 d . . . . .
H12 H 0.591916 0.707851 0.865059 0.028 Uiso 1 1 calc R U . . .
C13 C 0.43855(18) 0.67270(6) 0.64627(16) 0.0217(3) Uani 1 1 d . . . . .
H13 H 0.410818 0.713191 0.593714 0.026 Uiso 1 1 calc R U . . .
N1 N 0.02248(16) 0.44219(5) 0.24258(14) 0.0241(3) Uani 1 1 d D . . . .
H1 H 0.061(2) 0.4830(7) 0.2699(19) 0.029 Uiso 1 1 d D U . . .
N2 N 0.01058(16) 0.33741(5) 0.25788(13) 0.0231(2) Uani 1 1 d . . . . .
C1 C -0.0942(2) 0.42327(6) 0.07949(16) 0.0271(3) Uani 1 1 d . . . . .
H1A H -0.038144 0.435316 -0.005402 0.033 Uiso 1 1 calc R U . . .
H1B H -0.215378 0.443614 0.054081 0.033 Uiso 1 1 calc R U . . .
C2 C -0.10805(19) 0.34938(6) 0.09220(16) 0.0237(3) Uani 1 1 d . . . . .
H2A H -0.234342 0.335669 0.078976 0.028 Uiso 1 1 calc R U . . .
H2B H -0.063324 0.327230 0.010300 0.028 Uiso 1 1 calc R U . . .
C3 C 0.0568(2) 0.28024(6) 0.35920(16) 0.0269(3) Uani 1 1 d . . . . .
H3A H 0.115245 0.247402 0.308778 0.032 Uiso 1 1 calc R U . . .
H3B H -0.052009 0.261374 0.379131 0.032 Uiso 1 1 calc R U . . .
C4 C 0.19075(19) 0.30657(7) 0.51803(16) 0.0263(3) Uani 1 1 d . . . . .
H4A H 0.154180 0.292572 0.613210 0.032 Uiso 1 1 calc R U . . .
H4B H 0.314996 0.290573 0.531209 0.032 Uiso 1 1 calc R U . . .
C5 C 0.18540(19) 0.38054(6) 0.50475(17) 0.0238(3) Uani 1 1 d . . . . .
H5A H 0.127122 0.399843 0.581189 0.029 Uiso 1 1 calc R U . . .
H5B H 0.308948 0.398626 0.526496 0.029 Uiso 1 1 calc R U . . .
C6 C 0.07476(18) 0.39111(6) 0.33329(16) 0.0201(3) Uani 1 1 d . . . . .

loop_
_atom_site_aniso_label
_atom_site_aniso_U_11
_atom_site_aniso_U_22
_atom_site_aniso_U_33
_atom_site_aniso_U_23
_atom_site_aniso_U_13
_atom_site_aniso_U_12
S1 0.02088(18) 0.01868(18) 0.01866(17) -0.00043(10) 0.00464(13) -0.00007(11)
O1 0.0386(6) 0.0194(5) 0.0287(5) 0.0013(4) 0.0014(4) 0.0044(4)
O2 0.0258(5) 0.0221(5) 0.0277(5) -0.0021(4) 0.0032(4) -0.0049(4)
O3 0.0254(5) 0.0531(7) 0.0207(5) -0.0011(4) 0.0085(4) 0.0004(4)
C7 0.0197(6) 0.0198(6) 0.0189(6) -0.0007(5) 0.0070(5) -0.0008(5)
C8 0.0276(7) 0.0187(6) 0.0239(6) -0.0017(5) 0.0067(5) -0.0026(5)
C9 0.0274(7) 0.0221(7) 0.0240(7) 0.0031(5) 0.0068(6) 0.0005(5)
C10 0.0193(6) 0.0281(7) 0.0195(6) -0.0004(5) 0.0074(5) 0.0004(5)
C11 0.0274(7) 0.0362(8) 0.0213(7) -0.0001(6) 0.0050(6) 0.0008(6)
C12 0.0257(7) 0.0225(7) 0.0231(6) -0.0053(5) 0.0090(5) -0.0026(5)
C13 0.0263(7) 0.0173(6) 0.0225(6) -0.0008(5) 0.0089(5) 0.0001(5)
N1 0.0281(6) 0.0180(6) 0.0243(6) -0.0007(4) 0.0051(5) -0.0021(4)
N2 0.0283(6) 0.0191(5) 0.0194(5) 0.0009(4) 0.0034(5) -0.0014(4)
C1 0.0369(8) 0.0218(7) 0.0200(6) 0.0006(5) 0.0049(6) 0.0003(6)
C2 0.0277(7) 0.0225(7) 0.0185(6) 0.0004(5) 0.0037(5) -0.0016(5)
C3 0.0345(8) 0.0205(7) 0.0235(7) 0.0022(5) 0.0056(6) 0.0021(5)
C4 0.0267(7) 0.0275(7) 0.0229(7) 0.0044(5) 0.0049(5) -0.0012(5)
C5 0.0216(7) 0.0265(7) 0.0215(7) -0.0030(5) 0.0040(5) 0.0017(5)
C6 0.0185(6) 0.0219(6) 0.0211(6) -0.0011(5) 0.0078(5) -0.0002(5)

loop_
_atom_type_symbol
_atom_type_description
_atom_type_scat_dispersion_real
_atom_type_scat_dispersion_imag
_atom_type_scat_source
C C 0.0181 0.0091 'International Tables Vol C Tables 4.2.6.8 and 6.1.1.4'
H H 0.0000 0.0000 'International Tables Vol C Tables 4.2.6.8 and 6.1.1.4'
N N 0.0311 0.0180 'International Tables Vol C Tables 4.2.6.8 and 6.1.1.4'
O O 0.0492 0.0322 'International Tables Vol C Tables 4.2.6.8 and 6.1.1.4'
S S 0.3331 0.5567 'International Tables Vol C Tables 4.2.6.8 and 6.1.1.4'

loop_
_exptl_crystal_face_index_h
_exptl_crystal_face_index_k
_exptl_crystal_face_index_l
_exptl_crystal_face_perp_dist
0 1 0 0.0250
0 -1 0 0.0217
0 -1 -2 0.0511
2 1 1 0.0726
-2 2 1 0.0580
2 1 2 0.0700
-4 0 5 0.0742
3 9 -4 0.0651
-1 12 2 0.0395
-3 11 2 0.0450
0 11 -3 0.0380
-4 7 1 0.0550
-5 1 2 0.0571
5 5 -1 0.0745
2 7 4 0.0636
-5 -5 2 0.0560
0 -6 -5 0.0459
1 9 4 0.0558
4 8 0 0.0656

loop_
_geom_angle_atom_site_label_1
_geom_angle_atom_site_label_2
_geom_angle_atom_site_label_3
_geom_angle
_geom_angle_site_symmetry_1
_geom_angle_site_symmetry_3
_geom_angle_publ_flag
O1 S1 O2 112.24(6) . . ?
O1 S1 C7 106.48(6) . . ?
O2 S1 C7 105.13(6) . . ?
O3 S1 O1 113.59(6) . . ?
O3 S1 O2 112.54(6) . . ?
O3 S1 C7 106.09(6) . . ?
C8 C7 S1 119.88(10) . . ?
C8 C7 C13 119.71(12) . . ?
C13 C7 S1 120.29(10) . . ?
C7 C8 H8 120.0 . . ?
C9 C8 C7 119.94(12) . . ?
C9 C8 H8 120.0 . . ?
C8 C9 H9 119.4 . . ?
C8 C9 C10 121.15(12) . . ?
C10 C9 H9 119.4 . . ?
C9 C10 C11 121.25(12) . . ?
C9 C10 C12 118.22(12) . . ?
C12 C10 C11 120.49(12) . . ?
C10 C11 H11A 109.5 . . ?
C10 C11 H11B 109.5 . . ?
C10 C11 H11C 109.5 . . ?
H11A C11 H11B 109.5 . . ?
H11A C11 H11C 109.5 . . ?
H11B C11 H11C 109.5 . . ?
C10 C12 H12 119.4 . . ?
C13 C12 C10 121.18(12) . . ?
C13 C12 H12 119.4 . . ?
C7 C13 H13 120.1 . . ?
C12 C13 C7 119.78(12) . . ?
C12 C13 H13 120.1 . . ?
C1 N1 H1 123.7(10) . . ?
C6 N1 H1 126.0(11) . . ?
C6 N1 C1 109.92(11) . . ?
C3 N2 C2 133.72(11) . . ?
C6 N2 C2 111.60(11) . . ?
C6 N2 C3 114.37(11) . . ?
N1 C1 H1A 111.1 . . ?
N1 C1 H1B 111.1 . . ?
N1 C1 C2 103.50(10) . . ?
H1A C1 H1B 109.0 . . ?
C2 C1 H1A 111.1 . . ?
C2 C1 H1B 111.1 . . ?
N2 C2 C1 101.65(10) . . ?
N2 C2 H2A 111.4 . . ?
N2 C2 H2B 111.4 . . ?
C1 C2 H2A 111.4 . . ?
C1 C2 H2B 111.4 . . ?
H2A C2 H2B 109.3 . . ?
N2 C3 H3A 111.2 . . ?
N2 C3 H3B 111.2 . . ?
N2 C3 C4 102.59(11) . . ?
H3A C3 H3B 109.2 . . ?
C4 C3 H3A 111.2 . . ?
C4 C3 H3B 111.2 . . ?
C3 C4 H4A 110.3 . . ?
C3 C4 H4B 110.3 . . ?
H4A C4 H4B 108.6 . . ?
C5 C4 C3 107.02(11) . . ?
C5 C4 H4A 110.3 . . ?
C5 C4 H4B 110.3 . . ?
C4 C5 H5A 111.3 . . ?
C4 C5 H5B 111.3 . . ?
H5A C5 H5B 109.2 . . ?
C6 C5 C4 102.50(11) . . ?
C6 C5 H5A 111.3 . . ?
C6 C5 H5B 111.3 . . ?
N1 C6 N2 113.25(12) . . ?
N1 C6 C5 134.12(12) . . ?
N2 C6 C5 112.59(11) . . ?

loop_
_geom_bond_atom_site_label_1
_geom_bond_atom_site_label_2
_geom_bond_distance
_geom_bond_site_symmetry_2
_geom_bond_publ_flag
S1 O1 1.4496(10) . ?
S1 O2 1.4625(9) . ?
S1 O3 1.4471(11) . ?
S1 C7 1.7766(13) . ?
C7 C8 1.3922(18) . ?
C7 C13 1.3930(18) . ?
C8 H8 0.9500 . ?
C8 C9 1.3893(19) . ?
C9 H9 0.9500 . ?
C9 C10 1.3951(19) . ?
C10 C11 1.5087(18) . ?
C10 C12 1.3955(19) . ?
C11 H11A 0.9800 . ?
C11 H11B 0.9800 . ?
C11 H11C 0.9800 . ?
C12 H12 0.9500 . ?
C12 C13 1.3915(19) . ?
C13 H13 0.9500 . ?
N1 H1 0.907(13) . ?
N1 C1 1.4742(17) . ?
N1 C6 1.3089(17) . ?
N2 C2 1.4647(16) . ?
N2 C3 1.4550(17) . ?
N2 C6 1.3122(17) . ?
C1 H1A 0.9900 . ?
C1 H1B 0.9900 . ?
C1 C2 1.5480(19) . ?
C2 H2A 0.9900 . ?
C2 H2B 0.9900 . ?
C3 H3A 0.9900 . ?
C3 H3B 0.9900 . ?
C3 C4 1.5439(19) . ?
C4 H4A 0.9900 . ?
C4 H4B 0.9900 . ?
C4 C5 1.5437(18) . ?
C5 H5A 0.9900 . ?
C5 H5B 0.9900 . ?
C5 C6 1.4816(18) . ?

loop_
_geom_torsion_atom_site_label_1
_geom_torsion_atom_site_label_2
_geom_torsion_atom_site_label_3
_geom_torsion_atom_site_label_4
_geom_torsion
_geom_torsion_site_symmetry_1
_geom_torsion_site_symmetry_2
_geom_torsion_site_symmetry_3
_geom_torsion_site_symmetry_4
_geom_torsion_publ_flag
S1 C7 C8 C9 176.44(10) . . . . ?
S1 C7 C13 C12 -176.14(10) . . . . ?
O1 S1 C7 C8 155.59(11) . . . . ?
O1 S1 C7 C13 -28.42(13) . . . . ?
O2 S1 C7 C8 36.33(12) . . . . ?
O2 S1 C7 C13 -147.69(11) . . . . ?
O3 S1 C7 C8 -83.10(12) . . . . ?
O3 S1 C7 C13 92.88(12) . . . . ?
C7 C8 C9 C10 0.3(2) . . . . ?
C8 C7 C13 C12 -0.1(2) . . . . ?
C8 C9 C10 C11 176.70(12) . . . . ?
C8 C9 C10 C12 -1.2(2) . . . . ?
C9 C10 C12 C13 1.5(2) . . . . ?
C10 C12 C13 C7 -0.9(2) . . . . ?
C11 C10 C12 C13 -176.42(12) . . . . ?
C13 C7 C8 C9 0.4(2) . . . . ?
N1 C1 C2 N2 -2.81(13) . . . . ?
N2 C3 C4 C5 9.53(14) . . . . ?
C1 N1 C6 N2 -0.36(17) . . . . ?
C1 N1 C6 C5 -177.72(14) . . . . ?
C2 N2 C3 C4 179.94(13) . . . . ?
C2 N2 C6 N1 -1.73(17) . . . . ?
C2 N2 C6 C5 176.22(11) . . . . ?
C3 N2 C2 C1 175.83(14) . . . . ?
C3 N2 C6 N1 -176.17(12) . . . . ?
C3 N2 C6 C5 1.78(17) . . . . ?
C3 C4 C5 C6 -8.63(14) . . . . ?
C4 C5 C6 N1 -178.07(15) . . . . ?
C4 C5 C6 N2 4.55(15) . . . . ?
C6 N1 C1 C2 2.10(15) . . . . ?
C6 N2 C2 C1 2.85(14) . . . . ?
C6 N2 C3 C4 -7.23(15) . . . . ?

loop_
_exptl_oxdiff_crystal_face_indexfrac_h
_exptl_oxdiff_crystal_face_indexfrac_k
_exptl_oxdiff_crystal_face_indexfrac_l
_exptl_oxdiff_crystal_face_x
_exptl_oxdiff_crystal_face_y
_exptl_oxdiff_crystal_face_z
-0.0000 1.0007 0.0012 0.0048 -0.0737 0.0062
0.0000 -1.0007 -0.0012 -0.0048 0.0737 -0.0062
0.0029 -0.9908 -2.0042 0.2615 0.0689 -0.2708
1.9984 0.9944 1.0058 -0.4989 -0.1116 -0.0522
-2.0035 2.0063 0.9997 0.2475 -0.1053 0.3356
2.0028 0.9924 1.9981 -0.6319 -0.1095 0.0784
-3.9948 0.0349 5.0067 0.0727 0.0879 1.0428
3.0076 8.9686 -4.0145 0.0221 -0.7289 -0.7629
-0.9824 12.0041 1.9897 -0.0241 -0.8600 0.4294
-3.0005 11.0101 1.9984 0.3433 -0.7461 0.6173
-0.0005 10.9965 -3.0062 0.4545 -0.8155 -0.3300
-4.0036 7.0054 1.0020 0.6420 -0.4330 0.5574
-5.0042 1.0057 2.0058 0.6640 0.0309 0.7490
5.0039 4.9992 -1.0072 -0.7674 -0.4710 -0.5808
2.0014 7.0128 3.9985 -0.8684 -0.5488 0.3791
-4.9980 -4.9888 2.0031 0.6337 0.4721 0.7117
0.0032 -5.9830 -5.0010 0.6360 0.4305 -0.6967
0.9977 8.9821 4.0020 -0.6734 -0.6735 0.4874
3.9997 7.9875 0.0040 -0.7015 -0.6688 -0.3332
